data_4085402
loop_
_publ_author_name
'Yang, Jingying'
'Xie, Zuowei'

_publ_section_title
;
 Reactivity of Traditional Metal--Carbon (Alkyl) versus Nontraditional
 Metal--Carbon (Cage) Bonds in Organo-Rare-Earth Metal Complexes
 [\h5:\s-(C9H6)(C2B10H10)]Ln(CH2C6H4-o-NMe2)(THF)2
;
_journal_issue 11
_journal_name_full Organometallics
_journal_page_first 2494
_journal_paper_doi 10.1021/om501212e
_journal_volume 34
_journal_year 2015
_chemical_formula_sum 'C80 H136 B20 N10 Si4 Y2'
_chemical_formula_weight 1744.37
_chemical_name_systematic
; 
 ? 
;
_space_group_IT_number 2
_symmetry_cell_setting triclinic
_symmetry_space_group_name_Hall '-P 1'
_symmetry_space_group_name_H-M 'P -1'
_atom_sites_solution_hydrogens geom
_atom_sites_solution_primary direct
_atom_sites_solution_secondary difmap
_audit_creation_method SHELXL-97
_cell_angle_alpha 96.2700(10)
_cell_angle_beta 90.6070(10)
_cell_angle_gamma 94.8880(10)
_cell_formula_units_Z 1
_cell_length_a 11.1235(6)
_cell_length_b 11.2597(6)
_cell_length_c 21.1798(12)
_cell_measurement_reflns_used 162
_cell_measurement_temperature 296(2)
_cell_measurement_theta_max 15
_cell_measurement_theta_min 15
_cell_volume 2626.7(2)
_computing_cell_refinement 'BRUKER KAPPA APEXII DUO DIFFRACTOMETER'
_computing_data_collection 'BRUKER KAPPA APEXII DUO DIFFRACTOMETER'
_computing_data_reduction 'BRUKER KAPPA APEXII DUO DIFFRACTOMETER'
_computing_molecular_graphics 'SIEMENS SHELXTL'
_computing_publication_material 'SIEMENS SHELXTL'
_computing_structure_refinement 'SHELXL-97 (Sheldrick, 2008)'
_computing_structure_solution 'SHELXS-97 (Sheldrick, 2008)'
_diffrn_ambient_temperature 296(2)
_diffrn_measured_fraction_theta_full 0.970
_diffrn_measured_fraction_theta_max 0.970
_diffrn_measurement_device_type 'BRUKER KAPPA APEXII DUO DIFFRACTOMETER'
_diffrn_measurement_method 'PHI & OMEGA SCAN'
_diffrn_radiation_monochromator graphite
_diffrn_radiation_source 'fine-focus sealed tube'
_diffrn_radiation_type MoK\a
_diffrn_radiation_wavelength 0.71073
_diffrn_reflns_av_R_equivalents 0.0354
_diffrn_reflns_av_sigmaI/netI 0.0339
_diffrn_reflns_limit_h_max 12
_diffrn_reflns_limit_h_min -13
_diffrn_reflns_limit_k_max 13
_diffrn_reflns_limit_k_min -13
_diffrn_reflns_limit_l_max 25
_diffrn_reflns_limit_l_min -25
_diffrn_reflns_number 37347
_diffrn_reflns_theta_full 25.25
_diffrn_reflns_theta_max 25.25
_diffrn_reflns_theta_min 0.97
_exptl_absorpt_coefficient_mu 1.187
_exptl_absorpt_correction_T_max 0.7456
_exptl_absorpt_correction_T_min 0.5930
_exptl_absorpt_correction_type multi-scan
_exptl_crystal_colour orange
_exptl_crystal_density_diffrn 1.103
_exptl_crystal_density_method 'not measured'
_exptl_crystal_description block
_exptl_crystal_F_000 920
_exptl_crystal_size_max 0.50
_exptl_crystal_size_mid 0.40
_exptl_crystal_size_min 0.30
_platon_squeeze_details
;
;
_refine_diff_density_max 0.498
_refine_diff_density_min -0.326
_refine_diff_density_rms 0.063
_refine_ls_extinction_method none
_refine_ls_goodness_of_fit_ref 1.065
_refine_ls_hydrogen_treatment riding
_refine_ls_matrix_type full
_refine_ls_number_parameters 523
_refine_ls_number_reflns 9245
_refine_ls_number_restraints 0
_refine_ls_restrained_S_all 1.065
_refine_ls_R_factor_all 0.0538
_refine_ls_R_factor_gt 0.0404
_refine_ls_shift/su_max 0.002
_refine_ls_shift/su_mean 0.000
_refine_ls_structure_factor_coef Fsqd
_refine_ls_weighting_details 'calc w=1/[\s^2^(Fo^2^)+(0.0711P)^2^+0.2719P] where P=(Fo^2^+2Fc^2^)/3'
_refine_ls_weighting_scheme calc
_refine_ls_wR_factor_gt 0.1079
_refine_ls_wR_factor_ref 0.1145
_reflns_number_gt 7502
_reflns_number_total 9245
_reflns_threshold_expression >2sigma(I)
_cod_data_source_file om501212e_si_001.cif
_cod_data_source_block 5a
_cod_depositor_comments
;
The following automatic conversions were performed:

'_symmetry_cell_setting' value 'Triclinic' changed to 'triclinic'
according to
/usr/data/users/saulius/crontab/automatic-downloads/rss-feeds/ACS/lib/dictionaries/cif_core.dic
dictionary named 'cif_core.dic' version 2.4.2 from 2011-04-26.

Automatic conversion script
Id: cif_fix_values 3008 2015-01-20 13:52:24Z robertas 

 Adding full bibliography for 4085399--4085403.cif.
;
_cod_original_sg_symbol_H-M P-1
_cod_database_code 4085402

loop_
_symmetry_equiv_pos_as_xyz
'x, y, z'
'-x, -y, -z'

loop_
_atom_site_label
_atom_site_type_symbol
_atom_site_fract_x
_atom_site_fract_y
_atom_site_fract_z
_atom_site_U_iso_or_equiv
_atom_site_adp_type
_atom_site_occupancy
_atom_site_symmetry_multiplicity
_atom_site_calc_flag
_atom_site_refinement_flags
Y1 Y 0.92202(2) 0.53814(2) 0.711472(11) 0.03568(9) Uani 1 1 d .
Si1 Si 0.63243(7) 0.35650(6) 0.65492(4) 0.04423(18) Uani 1 1 d .
Si2 Si 0.89621(8) 0.48068(8) 0.88329(4) 0.0573(2) Uani 1 1 d .
N1 N 0.73760(18) 0.42802(18) 0.71182(9) 0.0384(5) Uani 1 1 d .
N2 N 0.84909(19) 0.47034(19) 0.80427(9) 0.0425(5) Uani 1 1 d .
N3 N 0.5207(3) 0.2178(3) 0.89567(13) 0.0730(8) Uani 1 1 d .
N4 N 0.93314(17) 0.73136(17) 0.69650(9) 0.0368(5) Uani 1 1 d .
N5 N 0.96819(19) 0.80946(19) 0.59514(11) 0.0460(5) Uani 1 1 d .
C1 C 1.2085(2) 0.6554(2) 0.65409(12) 0.0386(5) Uani 1 1 d .
C2 C 1.1392(2) 0.7848(2) 0.65504(13) 0.0421(6) Uani 1 1 d .
C11 C 1.1291(2) 0.5415(2) 0.65017(11) 0.0385(6) Uani 1 1 d .
C12 C 1.0414(2) 0.5028(2) 0.60128(12) 0.0444(6) Uani 1 1 d .
H12A H 1.0287 0.5439 0.5636 0.053 Uiso 1 1 calc R
C13 C 0.9853(3) 0.3918(2) 0.61172(14) 0.0505(7) Uani 1 1 d .
H13A H 0.9289 0.3416 0.5820 0.061 Uiso 1 1 calc R
C14 C 1.0413(3) 0.3531(2) 0.66554(14) 0.0497(7) Uani 1 1 d .
C15 C 1.0222(3) 0.2467(3) 0.69543(18) 0.0671(9) Uani 1 1 d .
H15A H 0.9656 0.1854 0.6788 0.080 Uiso 1 1 calc R
C16 C 1.0878(3) 0.2354(3) 0.7489(2) 0.0754(10) Uani 1 1 d .
H16A H 1.0772 0.1649 0.7681 0.091 Uiso 1 1 calc R
C17 C 1.1710(3) 0.3283(3) 0.77533(17) 0.0697(9) Uani 1 1 d .
H17A H 1.2129 0.3188 0.8124 0.084 Uiso 1 1 calc R
C18 C 1.1924(3) 0.4330(3) 0.74800(14) 0.0515(7) Uani 1 1 d .
H18A H 1.2472 0.4939 0.7668 0.062 Uiso 1 1 calc R
C19 C 1.1306(2) 0.4474(2) 0.69106(13) 0.0439(6) Uani 1 1 d .
C20 C 0.7522(2) 0.4117(2) 0.77281(12) 0.0385(6) Uani 1 1 d .
C21 C 0.6625(2) 0.3306(2) 0.80561(13) 0.0478(6) Uani 1 1 d .
H21A H 0.6238 0.2704 0.7739 0.057 Uiso 1 1 calc R
H21B H 0.7064 0.2892 0.8351 0.057 Uiso 1 1 calc R
C22 C 0.5659(2) 0.3955(3) 0.84144(12) 0.0460(6) Uani 1 1 d .
C23 C 0.4995(3) 0.3388(3) 0.88739(14) 0.0573(8) Uani 1 1 d .
C24 C 0.4167(3) 0.4013(4) 0.92256(17) 0.0801(11) Uani 1 1 d .
H24A H 0.3739 0.3647 0.9537 0.096 Uiso 1 1 calc R
C25 C 0.3961(3) 0.5164(4) 0.91239(18) 0.0829(11) Uani 1 1 d .
H25A H 0.3402 0.5570 0.9367 0.099 Uiso 1 1 calc R
C26 C 0.4582(3) 0.5718(3) 0.86618(16) 0.0670(9) Uani 1 1 d .
H26A H 0.4439 0.6492 0.8586 0.080 Uiso 1 1 calc R
C27 C 0.5418(3) 0.5105(3) 0.83141(14) 0.0543(7) Uani 1 1 d .
H27A H 0.5835 0.5478 0.8001 0.065 Uiso 1 1 calc R
C28 C 0.5042(5) 0.1850(5) 0.9599(2) 0.131(2) Uani 1 1 d .
H28A H 0.5477 0.2442 0.9896 0.196 Uiso 1 1 calc R
H28B H 0.5340 0.1082 0.9628 0.196 Uiso 1 1 calc R
H28C H 0.4199 0.1809 0.9695 0.196 Uiso 1 1 calc R
C29 C 0.4571(4) 0.1299(4) 0.8490(2) 0.0992(13) Uani 1 1 d .
H29A H 0.4710 0.1529 0.8072 0.149 Uiso 1 1 calc R
H29B H 0.3722 0.1259 0.8572 0.149 Uiso 1 1 calc R
H29C H 0.4860 0.0527 0.8519 0.149 Uiso 1 1 calc R
C30 C 0.4733(3) 0.3510(3) 0.68117(16) 0.0653(8) Uani 1 1 d .
H30A H 0.4643 0.3040 0.7163 0.098 Uiso 1 1 calc R
H30B H 0.4209 0.3151 0.6467 0.098 Uiso 1 1 calc R
H30C H 0.4524 0.4309 0.6941 0.098 Uiso 1 1 calc R
C31 C 0.6723(3) 0.2012(3) 0.63109(18) 0.0740(10) Uani 1 1 d .
H31A H 0.6641 0.1555 0.6668 0.111 Uiso 1 1 calc R
H31B H 0.7542 0.2035 0.6171 0.111 Uiso 1 1 calc R
H31C H 0.6193 0.1643 0.5971 0.111 Uiso 1 1 calc R
C32 C 0.6473(3) 0.4474(4) 0.58696(16) 0.0789(10) Uani 1 1 d .
H32A H 0.7291 0.4508 0.5728 0.118 Uiso 1 1 calc R
H32B H 0.6262 0.5272 0.6001 0.118 Uiso 1 1 calc R
H32C H 0.5943 0.4113 0.5528 0.118 Uiso 1 1 calc R
C33 C 1.0409(3) 0.5775(4) 0.88776(16) 0.0829(11) Uani 1 1 d .
H33A H 1.0270 0.6546 0.8751 0.124 Uiso 1 1 calc R
H33B H 1.0979 0.5407 0.8599 0.124 Uiso 1 1 calc R
H33C H 1.0723 0.5873 0.9306 0.124 Uiso 1 1 calc R
C34 C 0.9223(5) 0.3320(4) 0.9097(2) 0.1236(19) Uani 1 1 d .
H34A H 0.9764 0.2923 0.8812 0.185 Uiso 1 1 calc R
H34B H 0.8468 0.2837 0.9097 0.185 Uiso 1 1 calc R
H34C H 0.9570 0.3434 0.9519 0.185 Uiso 1 1 calc R
C35 C 0.7920(3) 0.5588(4) 0.93832(16) 0.0930(13) Uani 1 1 d .
H35A H 0.7798 0.6356 0.9248 0.139 Uiso 1 1 calc R
H35B H 0.8264 0.5697 0.9805 0.139 Uiso 1 1 calc R
H35C H 0.7160 0.5114 0.9381 0.139 Uiso 1 1 calc R
C36 C 0.8487(3) 0.8131(2) 0.72749(13) 0.0518(7) Uani 1 1 d .
H36A H 0.7901 0.8256 0.6945 0.062 Uiso 1 1 calc R
C37 C 0.7793(4) 0.7546(3) 0.7761(2) 0.0948(14) Uani 1 1 d .
H37A H 0.8354 0.7296 0.8064 0.114 Uiso 1 1 calc R
H37B H 0.7339 0.6830 0.7557 0.114 Uiso 1 1 calc R
C38 C 0.6919(4) 0.8333(4) 0.8122(3) 0.1134(17) Uani 1 1 d .
H38A H 0.6252 0.8436 0.7840 0.136 Uiso 1 1 calc R
H38B H 0.6593 0.7927 0.8472 0.136 Uiso 1 1 calc R
C39 C 0.7476(4) 0.9498(4) 0.8370(2) 0.0992(14) Uani 1 1 d .
H39A H 0.8018 0.9410 0.8720 0.119 Uiso 1 1 calc R
H39B H 0.6855 0.9998 0.8533 0.119 Uiso 1 1 calc R
C40 C 0.8158(6) 1.0099(4) 0.7881(3) 0.163(3) Uani 1 1 d .
H40A H 0.8616 1.0813 0.8084 0.196 Uiso 1 1 calc R
H40B H 0.7592 1.0350 0.7581 0.196 Uiso 1 1 calc R
C41 C 0.9016(5) 0.9307(3) 0.7521(3) 0.143(3) Uani 1 1 d .
H41A H 0.9336 0.9711 0.7169 0.172 Uiso 1 1 calc R
H41B H 0.9689 0.9214 0.7801 0.172 Uiso 1 1 calc R
C42 C 1.0012(2) 0.7763(2) 0.64738(12) 0.0385(6) Uani 1 1 d .
C43 C 0.8420(2) 0.8015(2) 0.57339(12) 0.0442(6) Uani 1 1 d .
H43A H 0.7893 0.7731 0.6064 0.053 Uiso 1 1 calc R
C44 C 0.8281(3) 0.7139(3) 0.51400(15) 0.0663(9) Uani 1 1 d .
H44A H 0.8444 0.6349 0.5243 0.080 Uiso 1 1 calc R
H44B H 0.8869 0.7379 0.4833 0.080 Uiso 1 1 calc R
C45 C 0.7021(4) 0.7074(3) 0.48445(18) 0.0776(11) Uani 1 1 d .
H45A H 0.6987 0.6542 0.4451 0.093 Uiso 1 1 calc R
H45B H 0.6442 0.6740 0.5131 0.093 Uiso 1 1 calc R
C46 C 0.6683(3) 0.8286(3) 0.47114(15) 0.0640(8) Uani 1 1 d .
H46A H 0.5848 0.8221 0.4565 0.077 Uiso 1 1 calc R
H46B H 0.7182 0.8565 0.4375 0.077 Uiso 1 1 calc R
C47 C 0.6843(3) 0.9188(3) 0.52959(15) 0.0644(9) Uani 1 1 d .
H47A H 0.6252 0.8976 0.5607 0.077 Uiso 1 1 calc R
H47B H 0.6700 0.9976 0.5182 0.077 Uiso 1 1 calc R
C48 C 0.8102(3) 0.9234(2) 0.55889(15) 0.0575(8) Uani 1 1 d .
H48A H 0.8686 0.9547 0.5298 0.069 Uiso 1 1 calc R
H48B H 0.8149 0.9778 0.5978 0.069 Uiso 1 1 calc R
B3 B 1.2074(3) 0.7511(3) 0.72314(15) 0.0457(7) Uani 1 1 d .
H3 H 1.1569 0.7285 0.7652 0.055 Uiso 1 1 calc R
B4 B 1.3391(3) 0.6812(3) 0.69863(16) 0.0473(7) Uani 1 1 d .
H4 H 1.3761 0.6137 0.7253 0.057 Uiso 1 1 calc R
B5 B 1.3433(3) 0.6688(3) 0.61421(16) 0.0527(8) Uani 1 1 d .
H5 H 1.3820 0.5937 0.5861 0.063 Uiso 1 1 calc R
B6 B 1.2144(3) 0.7325(3) 0.58742(16) 0.0507(8) Uani 1 1 d .
H6 H 1.1683 0.6981 0.5421 0.061 Uiso 1 1 calc R
B7 B 1.2215(3) 0.8980(3) 0.7009(2) 0.0619(10) Uani 1 1 d .
H7 H 1.1815 0.9725 0.7287 0.074 Uiso 1 1 calc R
B8 B 1.3491(3) 0.8343(3) 0.7289(2) 0.0605(9) Uani 1 1 d .
H8 H 1.3924 0.8668 0.7752 0.073 Uiso 1 1 calc R
B9 B 1.4344(3) 0.7846(3) 0.66058(19) 0.0627(10) Uani 1 1 d .
H9 H 1.5333 0.7855 0.6625 0.075 Uiso 1 1 calc R
B10 B 1.3558(3) 0.8164(4) 0.5917(2) 0.0687(11) Uani 1 1 d .
H10 H 1.4034 0.8380 0.5486 0.082 Uiso 1 1 calc R
B11 B 1.2262(3) 0.8862(3) 0.6165(2) 0.0649(10) Uani 1 1 d .
H11 H 1.1888 0.9531 0.5895 0.078 Uiso 1 1 calc R
B12 B 1.3613(3) 0.9185(4) 0.6621(2) 0.0772(12) Uani 1 1 d .
H12 H 1.4133 1.0066 0.6650 0.093 Uiso 1 1 calc R

loop_
_atom_site_aniso_label
_atom_site_aniso_U_11
_atom_site_aniso_U_22
_atom_site_aniso_U_33
_atom_site_aniso_U_23
_atom_site_aniso_U_13
_atom_site_aniso_U_12
Y1 0.03578(14) 0.03283(14) 0.03758(15) 0.00047(9) 0.00850(9) 0.00148(9)
Si1 0.0399(4) 0.0439(4) 0.0465(4) -0.0053(3) -0.0019(3) 0.0032(3)
Si2 0.0651(5) 0.0700(6) 0.0354(4) 0.0061(4) -0.0009(4) -0.0023(4)
N1 0.0379(12) 0.0408(11) 0.0350(11) -0.0007(9) 0.0032(8) 0.0002(9)
N2 0.0424(12) 0.0471(12) 0.0367(11) 0.0027(9) 0.0037(9) -0.0013(9)
N3 0.077(2) 0.0735(19) 0.0685(18) 0.0232(15) 0.0161(14) -0.0172(15)
N4 0.0342(11) 0.0333(10) 0.0429(12) 0.0020(9) 0.0039(9) 0.0057(8)
N5 0.0376(12) 0.0497(13) 0.0531(14) 0.0136(11) 0.0053(10) 0.0070(10)
C1 0.0326(13) 0.0410(14) 0.0426(14) 0.0060(11) 0.0028(10) 0.0041(10)
C2 0.0356(14) 0.0375(13) 0.0547(16) 0.0115(11) 0.0037(11) 0.0023(10)
C11 0.0339(13) 0.0400(13) 0.0415(14) 0.0006(11) 0.0083(10) 0.0070(10)
C12 0.0415(15) 0.0500(16) 0.0398(14) -0.0073(12) 0.0098(11) 0.0073(12)
C13 0.0457(16) 0.0448(15) 0.0556(17) -0.0167(13) 0.0083(12) 0.0007(12)
C14 0.0495(17) 0.0335(14) 0.0655(19) -0.0013(12) 0.0160(13) 0.0073(11)
C15 0.064(2) 0.0326(15) 0.104(3) 0.0032(16) 0.0195(19) 0.0021(14)
C16 0.076(2) 0.0409(18) 0.116(3) 0.0292(19) 0.019(2) 0.0118(16)
C17 0.061(2) 0.067(2) 0.089(2) 0.0336(19) 0.0088(17) 0.0207(17)
C18 0.0420(16) 0.0487(16) 0.0665(19) 0.0152(14) 0.0052(13) 0.0080(12)
C19 0.0364(14) 0.0390(14) 0.0571(17) 0.0033(12) 0.0111(11) 0.0086(11)
C20 0.0372(14) 0.0341(13) 0.0435(15) -0.0001(11) 0.0106(11) 0.0042(10)
C21 0.0470(16) 0.0456(15) 0.0505(16) 0.0077(12) 0.0118(12) -0.0019(12)
C22 0.0381(15) 0.0565(17) 0.0405(15) 0.0011(12) 0.0049(11) -0.0084(12)
C23 0.0475(17) 0.072(2) 0.0486(17) 0.0035(14) 0.0083(13) -0.0155(14)
C24 0.071(2) 0.100(3) 0.067(2) 0.007(2) 0.0310(18) -0.010(2)
C25 0.061(2) 0.110(3) 0.074(2) -0.010(2) 0.0285(18) 0.008(2)
C26 0.055(2) 0.072(2) 0.071(2) -0.0103(17) 0.0063(16) 0.0096(16)
C27 0.0493(17) 0.0586(18) 0.0539(17) 0.0034(14) 0.0091(13) 0.0008(13)
C28 0.181(6) 0.124(4) 0.093(3) 0.051(3) 0.024(3) -0.013(4)
C29 0.104(3) 0.073(3) 0.115(3) 0.006(2) 0.004(3) -0.024(2)
C30 0.0456(18) 0.077(2) 0.070(2) -0.0084(17) -0.0029(14) 0.0046(15)
C31 0.063(2) 0.0517(18) 0.101(3) -0.0235(18) -0.0064(18) 0.0099(15)
C32 0.079(2) 0.099(3) 0.060(2) 0.0197(19) -0.0116(18) 0.001(2)
C33 0.062(2) 0.118(3) 0.059(2) -0.014(2) -0.0076(16) -0.014(2)
C34 0.194(6) 0.101(3) 0.078(3) 0.036(3) -0.042(3) 0.001(3)
C35 0.068(2) 0.153(4) 0.049(2) -0.020(2) 0.0106(16) -0.005(2)
C36 0.0584(18) 0.0475(16) 0.0513(17) 0.0022(13) 0.0079(13) 0.0179(13)
C37 0.098(3) 0.052(2) 0.136(4) 0.007(2) 0.079(3) 0.0103(19)
C38 0.107(3) 0.077(3) 0.157(4) -0.003(3) 0.083(3) 0.021(2)
C39 0.086(3) 0.122(4) 0.082(3) -0.039(2) 0.017(2) 0.024(3)
C40 0.175(6) 0.057(3) 0.243(7) -0.047(3) 0.133(5) -0.005(3)
C41 0.136(4) 0.060(2) 0.214(6) -0.056(3) 0.115(4) -0.027(2)
C42 0.0393(14) 0.0288(12) 0.0478(15) 0.0051(11) 0.0042(11) 0.0039(10)
C43 0.0370(14) 0.0542(16) 0.0429(15) 0.0112(12) 0.0025(11) 0.0049(11)
C44 0.079(2) 0.0553(18) 0.065(2) -0.0016(15) -0.0102(17) 0.0238(16)
C45 0.096(3) 0.058(2) 0.076(2) -0.0042(17) -0.036(2) 0.0081(18)
C46 0.069(2) 0.066(2) 0.0569(19) 0.0083(15) -0.0184(15) 0.0064(16)
C47 0.060(2) 0.0609(19) 0.072(2) -0.0028(16) -0.0196(16) 0.0204(15)
C48 0.0547(18) 0.0484(17) 0.068(2) -0.0016(14) -0.0137(15) 0.0095(13)
B3 0.0451(18) 0.0460(17) 0.0449(17) 0.0007(13) -0.0034(13) 0.0046(13)
B4 0.0303(16) 0.0529(18) 0.059(2) 0.0092(15) -0.0011(13) 0.0014(13)
B5 0.0339(17) 0.068(2) 0.059(2) 0.0179(17) 0.0099(14) 0.0067(14)
B6 0.0338(17) 0.068(2) 0.0535(19) 0.0223(16) 0.0088(13) 0.0004(14)
B7 0.0437(19) 0.0380(17) 0.102(3) 0.0059(18) -0.0091(18) -0.0052(14)
B8 0.0428(19) 0.055(2) 0.081(3) 0.0040(18) -0.0095(17) -0.0047(15)
B9 0.0332(18) 0.069(2) 0.088(3) 0.028(2) -0.0031(16) -0.0061(15)
B10 0.039(2) 0.089(3) 0.083(3) 0.040(2) 0.0067(17) -0.0064(18)
B11 0.043(2) 0.059(2) 0.098(3) 0.041(2) 0.0046(18) -0.0063(15)
B12 0.045(2) 0.062(2) 0.128(4) 0.037(2) -0.003(2) -0.0093(17)

loop_
_atom_type_symbol
_atom_type_description
_atom_type_scat_dispersion_real
_atom_type_scat_dispersion_imag
_atom_type_scat_source
C C 0.0033 0.0016 'International Tables Vol C Tables 4.2.6.8 and 6.1.1.4'
H H 0.0000 0.0000 'International Tables Vol C Tables 4.2.6.8 and 6.1.1.4'
B B 0.0013 0.0007 'International Tables Vol C Tables 4.2.6.8 and 6.1.1.4'
N N 0.0061 0.0033 'International Tables Vol C Tables 4.2.6.8 and 6.1.1.4'
Si Si 0.0817 0.0704 'International Tables Vol C Tables 4.2.6.8 and 6.1.1.4'
Y Y -2.7962 3.5667 'International Tables Vol C Tables 4.2.6.8 and 6.1.1.4'

loop_
_geom_angle_atom_site_label_1
_geom_angle_atom_site_label_2
_geom_angle_atom_site_label_3
_geom_angle
N4 Y1 N1 120.60(7)
N4 Y1 N2 121.92(7)
N1 Y1 N2 59.41(7)
N4 Y1 C19 111.42(8)
N1 Y1 C19 125.15(7)
N2 Y1 C19 106.58(8)
N4 Y1 C11 83.50(7)
N1 Y1 C11 140.68(7)
N2 Y1 C11 136.66(8)
C19 Y1 C11 31.59(8)
N4 Y1 C14 133.97(8)
N1 Y1 C14 94.87(8)
N2 Y1 C14 100.52(8)
C19 Y1 C14 31.65(8)
C11 Y1 C14 51.59(8)
N4 Y1 C13 114.76(8)
N1 Y1 C13 89.62(8)
N2 Y1 C13 123.20(8)
C19 Y1 C13 51.77(9)
C11 Y1 C13 51.08(8)
C14 Y1 C13 30.86(9)
N4 Y1 C20 128.57(7)
N1 Y1 C20 29.63(7)
N2 Y1 C20 29.89(7)
C19 Y1 C20 117.98(8)
C11 Y1 C20 147.90(7)
C14 Y1 C20 96.96(8)
C13 Y1 C20 106.54(8)
N4 Y1 C12 86.72(8)
N1 Y1 C12 114.07(7)
N2 Y1 C12 150.62(8)
C19 Y1 C12 51.12(8)
C11 Y1 C12 30.74(8)
C14 Y1 C12 50.20(9)
C13 Y1 C12 29.95(8)
C20 Y1 C12 135.96(8)
N1 Si1 C32 104.66(14)
N1 Si1 C31 109.35(13)
C32 Si1 C31 110.62(19)
N1 Si1 C30 114.46(12)
C32 Si1 C30 108.62(17)
C31 Si1 C30 109.05(16)
N2 Si2 C35 112.89(15)
N2 Si2 C33 104.96(14)
C35 Si2 C33 106.39(18)
N2 Si2 C34 112.80(16)
C35 Si2 C34 109.9(2)
C33 Si2 C34 109.6(2)
C20 N1 Si1 129.88(17)
C20 N1 Y1 91.71(14)
Si1 N1 Y1 136.66(11)
C20 N2 Si2 132.05(18)
C20 N2 Y1 91.02(14)
Si2 N2 Y1 136.88(12)
C23 N3 C29 113.3(3)
C23 N3 C28 115.3(3)
C29 N3 C28 111.3(3)
C42 N4 C36 115.5(2)
C42 N4 Y1 121.73(14)
C36 N4 Y1 121.38(16)
C42 N5 C43 123.5(2)
C11 C1 C2 117.0(2)
C11 C1 B4 123.6(2)
C2 C1 B4 109.69(19)
C11 C1 B3 117.6(2)
C2 C1 B3 60.17(16)
B4 C1 B3 62.40(17)
C11 C1 B5 122.8(2)
C2 C1 B5 109.9(2)
B4 C1 B5 62.26(18)
B3 C1 B5 113.3(2)
C11 C1 B6 117.3(2)
C2 C1 B6 60.72(16)
B4 C1 B6 112.1(2)
B3 C1 B6 111.8(2)
B5 C1 B6 61.47(17)
C42 C2 C1 118.53(19)
C42 C2 B7 123.8(2)
C1 C2 B7 109.9(2)
C42 C2 B11 119.7(2)
C1 C2 B11 109.5(2)
B7 C2 B11 62.6(2)
C42 C2 B3 121.4(2)
C1 C2 B3 60.38(15)
B7 C2 B3 62.03(18)
B11 C2 B3 112.8(2)
C42 C2 B6 114.6(2)
C1 C2 B6 60.54(16)
B7 C2 B6 112.8(2)
B11 C2 B6 61.5(2)
B3 C2 B6 111.8(2)
C12 C11 C19 107.3(2)
C12 C11 C1 124.8(2)
C19 C11 C1 127.8(2)
C12 C11 Y1 76.57(14)
C19 C11 Y1 73.39(13)
C1 C11 Y1 118.92(15)
C13 C12 C11 109.6(2)
C13 C12 Y1 73.71(15)
C11 C12 Y1 72.69(13)
C12 C13 C14 108.4(2)
C12 C13 Y1 76.35(14)
C14 C13 Y1 74.27(15)
C15 C14 C13 131.9(3)
C15 C14 C19 120.2(3)
C13 C14 C19 107.9(2)
C15 C14 Y1 116.77(19)
C13 C14 Y1 74.87(14)
C19 C14 Y1 73.02(13)
C16 C15 C14 119.1(3)
C15 C16 C17 121.0(3)
C18 C17 C16 121.8(3)
C17 C18 C19 119.5(3)
C18 C19 C11 135.0(2)
C18 C19 C14 118.2(2)
C11 C19 C14 106.7(2)
C18 C19 Y1 112.63(18)
C11 C19 Y1 75.03(13)
C14 C19 Y1 75.34(14)
N1 C20 N2 117.4(2)
N1 C20 C21 121.3(2)
N2 C20 C21 121.2(2)
N1 C20 Y1 58.65(12)
N2 C20 Y1 59.09(12)
C21 C20 Y1 174.86(17)
C22 C21 C20 114.3(2)
C27 C22 C23 118.3(3)
C27 C22 C21 122.3(2)
C23 C22 C21 119.4(3)
C24 C23 C22 119.1(3)
C24 C23 N3 122.7(3)
C22 C23 N3 118.2(3)
C25 C24 C23 121.3(3)
C24 C25 C26 120.1(3)
C27 C26 C25 118.9(3)
C26 C27 C22 122.3(3)
C41 C36 C37 111.7(3)
C41 C36 N4 115.6(3)
C37 C36 N4 110.5(2)
C36 C37 C38 114.5(3)
C39 C38 C37 113.1(4)
C38 C39 C40 112.2(4)
C39 C40 C41 113.3(4)
C36 C41 C40 114.8(4)
N5 C42 N4 130.7(2)
N5 C42 C2 112.0(2)
N4 C42 C2 117.2(2)
N5 C43 C48 109.5(2)
N5 C43 C44 108.1(2)
C48 C43 C44 109.9(2)
C43 C44 C45 112.0(3)
C46 C45 C44 111.8(3)
C45 C46 C47 111.6(3)
C46 C47 C48 111.8(3)
C43 C48 C47 112.1(2)
C2 B3 C1 59.45(15)
C2 B3 B8 106.1(2)
C1 B3 B8 106.0(2)
C2 B3 B7 58.76(17)
C1 B3 B7 106.6(2)
B8 B3 B7 60.27(19)
C2 B3 B4 106.1(2)
C1 B3 B4 58.53(16)
B8 B3 B4 59.89(19)
B7 B3 B4 107.8(2)
C1 B4 B8 106.2(2)
C1 B4 B9 106.4(2)
B8 B4 B9 61.3(2)
C1 B4 B3 59.07(16)
B8 B4 B3 59.57(18)
B9 B4 B3 108.5(2)
C1 B4 B5 59.48(16)
B8 B4 B5 109.3(3)
B9 B4 B5 60.1(2)
B3 B4 B5 108.3(2)
C1 B5 B6 59.35(16)
C1 B5 B10 105.4(2)
B6 B5 B10 59.53(19)
C1 B5 B9 105.1(2)
B6 B5 B9 107.6(3)
B10 B5 B9 60.1(2)
C1 B5 B4 58.26(16)
B6 B5 B4 107.2(2)
B10 B5 B4 107.4(3)
B9 B5 B4 59.72(19)
C1 B6 C2 58.74(15)
C1 B6 B10 105.9(2)
C2 B6 B10 105.5(3)
C1 B6 B11 105.7(2)
C2 B6 B11 58.56(18)
B10 B6 B11 59.8(2)
C1 B6 B5 59.17(16)
C2 B6 B5 106.5(2)
B10 B6 B5 60.3(2)
B11 B6 B5 108.2(2)
C2 B7 B3 59.20(16)
C2 B7 B8 106.0(2)
B3 B7 B8 59.72(19)
C2 B7 B12 105.6(3)
B3 B7 B12 107.8(2)
B8 B7 B12 60.6(2)
C2 B7 B11 58.85(19)
B3 B7 B11 107.5(2)
B8 B7 B11 108.1(3)
B12 B7 B11 59.6(2)
B3 B8 B4 60.54(18)
B3 B8 B7 60.01(18)
B4 B8 B7 108.1(2)
B3 B8 B12 107.5(2)
B4 B8 B12 106.8(3)
B7 B8 B12 59.9(2)
B3 B8 B9 107.9(2)
B4 B8 B9 59.5(2)
B7 B8 B9 107.4(3)
B12 B8 B9 59.1(2)
B12 B9 B4 107.3(3)
B12 B9 B10 60.1(2)
B4 B9 B10 107.5(2)
B12 B9 B5 108.0(3)
B4 B9 B5 60.15(19)
B10 B9 B5 59.8(2)
B12 B9 B8 60.0(2)
B4 B9 B8 59.18(19)
B10 B9 B8 107.8(3)
B5 B9 B8 107.7(2)
B11 B10 B6 60.3(2)
B11 B10 B5 108.5(2)
B6 B10 B5 60.21(19)
B11 B10 B12 59.9(2)
B6 B10 B12 108.0(3)
B5 B10 B12 108.0(3)
B11 B10 B9 108.0(3)
B6 B10 B9 108.1(2)
B5 B10 B9 60.1(2)
B12 B10 B9 59.7(2)
C2 B11 B10 106.7(2)
C2 B11 B6 59.92(17)
B10 B11 B6 59.9(2)
C2 B11 B12 105.7(3)
B10 B11 B12 60.6(2)
B6 B11 B12 108.3(3)
C2 B11 B7 58.53(18)
B10 B11 B7 108.8(3)
B6 B11 B7 108.2(2)
B12 B11 B7 60.1(2)
B11 B12 B9 107.9(3)
B11 B12 B7 60.3(2)
B9 B12 B7 108.6(3)
B11 B12 B10 59.5(2)
B9 B12 B10 60.2(2)
B7 B12 B10 108.0(3)
B11 B12 B8 107.8(2)
B9 B12 B8 60.9(2)
B7 B12 B8 59.5(2)
B10 B12 B8 108.5(3)

loop_
_geom_bond_atom_site_label_1
_geom_bond_atom_site_label_2
_geom_bond_distance
Y1 N4 2.2260(19)
Y1 N1 2.305(2)
Y1 N2 2.315(2)
Y1 C19 2.635(2)
Y1 C11 2.656(2)
Y1 C14 2.665(2)
Y1 C13 2.673(2)
Y1 C20 2.698(2)
Y1 C12 2.706(2)
Si1 N1 1.751(2)
Si1 C32 1.856(3)
Si1 C31 1.858(3)
Si1 C30 1.859(3)
Si2 N2 1.737(2)
Si2 C35 1.858(4)
Si2 C33 1.861(4)
Si2 C34 1.867(4)
N1 C20 1.335(3)
N2 C20 1.345(3)
N3 C23 1.431(4)
N3 C29 1.453(5)
N3 C28 1.457(5)
N4 C42 1.406(3)
N4 C36 1.480(3)
N5 C42 1.267(3)
N5 C43 1.465(3)
C1 C11 1.488(3)
C1 C2 1.704(3)
C1 B4 1.710(4)
C1 B3 1.720(4)
C1 B5 1.732(4)
C1 B6 1.735(4)
C2 C42 1.536(3)
C2 B7 1.708(4)
C2 B11 1.714(4)
C2 B3 1.716(4)
C2 B6 1.738(4)
C11 C12 1.422(4)
C11 C19 1.440(4)
C12 C13 1.390(4)
C13 C14 1.420(4)
C14 C15 1.417(4)
C14 C19 1.445(4)
C15 C16 1.365(5)
C16 C17 1.400(5)
C17 C18 1.373(4)
C18 C19 1.414(4)
C20 C21 1.520(3)
C21 C22 1.515(4)
C22 C27 1.383(4)
C22 C23 1.404(4)
C23 C24 1.382(5)
C24 C25 1.375(5)
C25 C26 1.378(5)
C26 C27 1.377(4)
C36 C41 1.442(5)
C36 C37 1.473(4)
C37 C38 1.526(5)
C38 C39 1.444(6)
C39 C40 1.478(6)
C40 C41 1.517(6)
C43 C48 1.509(4)
C43 C44 1.509(4)
C44 C45 1.522(4)
C45 C46 1.501(4)
C46 C47 1.512(4)
C47 C48 1.520(4)
B3 B8 1.760(5)
B3 B7 1.765(5)
B3 B4 1.777(4)
B4 B8 1.765(5)
B4 B9 1.772(5)
B4 B5 1.780(5)
B5 B6 1.772(4)
B5 B10 1.773(5)
B5 B9 1.779(5)
B6 B10 1.760(5)
B6 B11 1.766(5)
B7 B8 1.769(5)
B7 B12 1.776(6)
B7 B11 1.779(6)
B8 B12 1.787(6)
B8 B9 1.802(6)
B9 B12 1.770(6)
B9 B10 1.779(5)
B10 B11 1.758(6)
B10 B12 1.778(7)
B11 B12 1.766(6)

loop_
_platon_squeeze_void_nr
_platon_squeeze_void_average_x
_platon_squeeze_void_average_y
_platon_squeeze_void_average_z
_platon_squeeze_void_volume
_platon_squeeze_void_count_electrons
1 0.000 0.000 0.000 329.7 31.9
2 0.033 0.100 0.574 7.0 -0.1
3 0.967 0.900 0.426 7.0 -0.1
